data_7204852
loop_
_publ_author_name
'Kumar, V. S. Senthil'
'Pigge, F. Christopher'
'Rath, Nigam P.'

_publ_section_title
;
 Polymorphism in 1,3,5-triaroylbenzenes: structural characterization of
 concomitant polymorphs obtained from
 1,3,5-tris(4-chlorobenzoyl)benzene
;
_journal_issue 21
_journal_name_full CrystEngComm
_journal_page_first 102
_journal_paper_doi 10.1039/b401894j
_journal_volume 6
_journal_year 2004
_chemical_formula_moiety 'C27 H15 Cl3 O3'
_chemical_formula_sum 'C27 H15 Cl3 O3'
_chemical_formula_weight 493.74
_chemical_melting_point 459
_chemical_name_common 1,3,5-tris(4-cholorobenzoyl)benzene
_chemical_name_systematic
;
1,3,5-tris(4-cholorobenzoyl)benzene
;
_space_group_IT_number 29
_symmetry_cell_setting orthorhombic
_symmetry_space_group_name_Hall 'P 2c -2ac'
_symmetry_space_group_name_H-M 'P c a 21'
_atom_sites_solution_hydrogens geom
_atom_sites_solution_primary direct
_atom_sites_solution_secondary difmap
_audit_creation_method SHELXL-97
_cell_angle_alpha 90.00
_cell_angle_beta 90.00
_cell_angle_gamma 90.00
_cell_formula_units_Z 8
_cell_length_a 10.4381(4)
_cell_length_b 9.0183(3)
_cell_length_c 48.0553(16)
_cell_measurement_reflns_used 8526
_cell_measurement_temperature 140(2)
_cell_measurement_theta_max 25.8
_cell_measurement_theta_min 2.9
_cell_volume 4523.6(3)
_computing_cell_refinement 'Bruker SMART'
_computing_data_collection 'Bruker SMART'
_computing_data_reduction 'Bruker SAINT'
_computing_molecular_graphics 'Bruker-SHELXTL (Sheldrick, 2003)'
_computing_publication_material 'Bruker-SHELXTL (Sheldrick, 2003)'
_computing_structure_refinement 'Bruker-SHELXTL (Sheldrick, 2003)'
_computing_structure_solution 'Bruker-SHELXTL (Sheldrick, 2003)'
_diffrn_ambient_temperature 140(2)
_diffrn_measured_fraction_theta_full 0.999
_diffrn_measured_fraction_theta_max 0.999
_diffrn_measurement_device_type 'CCD area detector'
_diffrn_measurement_method 'phi and omega scans'
_diffrn_radiation_monochromator graphite
_diffrn_radiation_source 'normal-focus sealed tube'
_diffrn_radiation_type MoK\a
_diffrn_radiation_wavelength 0.71073
_diffrn_reflns_av_R_equivalents 0.0841
_diffrn_reflns_av_sigmaI/netI 0.0742
_diffrn_reflns_limit_h_max 12
_diffrn_reflns_limit_h_min -12
_diffrn_reflns_limit_k_max 10
_diffrn_reflns_limit_k_min -10
_diffrn_reflns_limit_l_max 51
_diffrn_reflns_limit_l_min -57
_diffrn_reflns_number 58752
_diffrn_reflns_theta_full 25.00
_diffrn_reflns_theta_max 25.00
_diffrn_reflns_theta_min 2.26
_exptl_absorpt_coefficient_mu 0.434
_exptl_absorpt_correction_T_max 0.9871
_exptl_absorpt_correction_T_min 0.8596
_exptl_absorpt_correction_type multi-scan
_exptl_absorpt_process_details sadabs
_exptl_crystal_colour colorless
_exptl_crystal_density_diffrn 1.450
_exptl_crystal_density_meas ?
_exptl_crystal_density_method 'not measured'
_exptl_crystal_description plate
_exptl_crystal_F_000 2016
_exptl_crystal_size_max 0.36
_exptl_crystal_size_mid 0.30
_exptl_crystal_size_min 0.03
_refine_diff_density_max 0.392
_refine_diff_density_min -0.682
_refine_diff_density_rms 0.091
_refine_ls_abs_structure_details 'Flack H D (1983), Acta Cryst. A39, 876-881'
_refine_ls_abs_structure_Flack 0.30(13)
_refine_ls_extinction_method none
_refine_ls_goodness_of_fit_ref 1.089
_refine_ls_hydrogen_treatment mixed
_refine_ls_matrix_type full
_refine_ls_number_parameters 595
_refine_ls_number_reflns 7785
_refine_ls_number_restraints 1
_refine_ls_restrained_S_all 1.089
_refine_ls_R_factor_all 0.1046
_refine_ls_R_factor_gt 0.0816
_refine_ls_shift/su_max 0.002
_refine_ls_shift/su_mean 0.000
_refine_ls_structure_factor_coef Fsqd
_refine_ls_weighting_details 'calc w=1/[\s^2^(Fo^2^)+(0.0286P)^2^+22.6695P] where P=(Fo^2^+2Fc^2^)/3'
_refine_ls_weighting_scheme calc
_refine_ls_wR_factor_gt 0.1647
_refine_ls_wR_factor_ref 0.1740
_reflns_number_gt 6021
_reflns_number_total 7785
_reflns_threshold_expression >2sigma(I)
_cod_data_source_file b401894j.txt
_cod_data_source_block A
_cod_depositor_comments
;
The following automatic conversions were performed:
'_symmetry_cell_setting' value 'Orthorhombic' changed to 'orthorhombic'
according to '/home/adriana/struct/CIF-dictionaries/cif_core.dic'
dictionary named 'cif_core.dic' version 2.4.1 from 2010-06-29.

Automatic conversion script
Id: cif_fix_enum 1555 2011-01-17 13:19:09Z saulius 

The following automatic conversions were performed:

'_chemical_melting_point' value '459 K' was changed to '459' - the
value should be numeric and without a unit designator.

Automatic conversion script
Id: cif_fix_values 1569 2011-02-09 13:29:24Z adriana 

The following automatic conversions were performed:

'_exptl_crystal_density_meas' value 'no' was changed to '?' - the
value is perceived as not measured.

Automatic conversion script
Id: cif_fix_values 3008 2015-01-20 13:52:24Z robertas 
;
_cod_original_sg_symbol_H-M Pca21
_cod_database_code 7204852

loop_
_symmetry_equiv_pos_as_xyz
'x, y, z'
'-x, -y, z+1/2'
'x+1/2, -y, z'
'-x+1/2, y, z+1/2'

loop_
_atom_site_label
_atom_site_type_symbol
_atom_site_fract_x
_atom_site_fract_y
_atom_site_fract_z
_atom_site_U_iso_or_equiv
_atom_site_adp_type
_atom_site_occupancy
_atom_site_symmetry_multiplicity
_atom_site_calc_flag
_atom_site_refinement_flags
_atom_site_disorder_assembly
_atom_site_disorder_group
Cl1 Cl 0.5696(2) 0.4689(3) 0.43849(5) 0.0408(6) Uani 1 1 d . . .
Cl2 Cl 1.17044(19) 0.3900(3) 0.69388(5) 0.0388(5) Uani 1 1 d . . .
Cl3 Cl 0.6899(3) 0.0500(4) 0.75750(7) 0.0657(8) Uani 1 1 d . . .
Cl1' Cl 0.8410(2) 0.9681(3) 1.06269(5) 0.0389(6) Uani 1 1 d . . .
Cl2' Cl 1.43915(19) 0.8910(3) 0.80731(5) 0.0431(6) Uani 1 1 d . . .
Cl3' Cl 0.9314(3) 0.5484(5) 0.74211(6) 0.0825(11) Uani 1 1 d . . .
O1 O 0.2787(5) 0.3858(6) 0.56096(11) 0.0288(13) Uani 1 1 d . . .
O2 O 0.8826(5) 0.3012(7) 0.57021(12) 0.0336(14) Uani 1 1 d . . .
O3 O 0.3505(5) 0.0343(8) 0.63984(14) 0.0393(16) Uani 1 1 d . . .
O1' O 0.5461(5) 0.8893(6) 0.94028(12) 0.0305(13) Uani 1 1 d . . .
O2' O 1.1501(5) 0.7984(7) 0.93020(12) 0.0310(14) Uani 1 1 d . . .
O3' O 0.6165(5) 0.5290(7) 0.86206(13) 0.0342(15) Uani 1 1 d . . .
C1 C 0.4821(7) 0.3116(8) 0.57711(16) 0.0162(16) Uani 1 1 d . . .
C2 C 0.6142(7) 0.3429(8) 0.57590(16) 0.0216(17) Uani 1 1 d . . .
H2 H 0.6488 0.3990 0.5609 0.026 Uiso 1 1 calc R . .
C3 C 0.6936(7) 0.2897(9) 0.59717(17) 0.0234(17) Uani 1 1 d . . .
C4 C 0.6472(7) 0.2111(9) 0.61982(19) 0.029(2) Uani 1 1 d . . .
H4 H 0.7026 0.1761 0.6341 0.035 Uiso 1 1 calc R . .
C5 C 0.5114(7) 0.1849(9) 0.62077(16) 0.0215(17) Uani 1 1 d . . .
C6 C 0.4318(8) 0.2341(9) 0.60024(17) 0.0274(18) Uani 1 1 d . . .
H6 H 0.3423 0.2162 0.6015 0.033 Uiso 1 1 calc R . .
C7 C 0.3934(7) 0.3661(8) 0.55438(18) 0.0287(19) Uani 1 1 d . . .
C8 C 0.4404(7) 0.3927(9) 0.52606(16) 0.0251(18) Uani 1 1 d . . .
C9 C 0.3808(8) 0.5065(9) 0.5100(2) 0.037(3) Uani 1 1 d . . .
H9 H 0.3127 0.5646 0.5173 0.044 Uiso 1 1 calc R . .
C10 C 0.4240(7) 0.5277(9) 0.4845(2) 0.030(2) Uani 1 1 d . . .
H10 H 0.3904 0.6080 0.4740 0.036 Uiso 1 1 calc R . .
C11 C 0.5186(7) 0.4359(8) 0.47208(17) 0.0232(18) Uani 1 1 d . . .
C12 C 0.5742(7) 0.3224(9) 0.48698(18) 0.027(2) Uani 1 1 d . . .
H12 H 0.6388 0.2618 0.4789 0.032 Uiso 1 1 calc R . .
C13 C 0.5320(7) 0.2989(10) 0.51471(16) 0.0289(19) Uani 1 1 d . . .
H13 H 0.5662 0.2196 0.5254 0.035 Uiso 1 1 calc R . .
C14 C 0.8393(8) 0.3090(9) 0.59391(19) 0.0296(19) Uani 1 1 d . . .
C15 C 0.9181(7) 0.3319(9) 0.61904(16) 0.0260(18) Uani 1 1 d . . .
C16 C 1.0425(7) 0.2811(9) 0.61799(19) 0.0269(19) Uani 1 1 d . . .
H16 H 1.0740 0.2344 0.6016 0.032 Uiso 1 1 calc R . .
C17 C 1.1205(7) 0.2986(11) 0.64079(18) 0.037(2) Uani 1 1 d . . .
H17 H 1.2064 0.2639 0.6402 0.045 Uiso 1 1 calc R . .
C18 C 1.0741(7) 0.3670(10) 0.66457(18) 0.030(2) Uani 1 1 d . . .
C19 C 0.9499(7) 0.4260(10) 0.66494(19) 0.035(2) Uani 1 1 d . . .
H19 H 0.9203 0.4806 0.6806 0.042 Uiso 1 1 calc R . .
C20 C 0.8731(7) 0.4040(9) 0.64273(19) 0.032(2) Uani 1 1 d . . .
H20 H 0.7870 0.4382 0.6433 0.039 Uiso 1 1 calc R . .
C21 C 0.4521(7) 0.0958(9) 0.64412(18) 0.0315(19) Uani 1 1 d . . .
C22 C 0.5131(8) 0.0938(9) 0.67194(16) 0.0273(18) Uani 1 1 d . . .
C23 C 0.5936(8) 0.2033(10) 0.68271(16) 0.0288(19) Uani 1 1 d . . .
H23 H 0.6129 0.2881 0.6718 0.035 Uiso 1 1 calc R . .
C24 C 0.6460(8) 0.1902(10) 0.7092(2) 0.039(2) Uani 1 1 d . . .
H24 H 0.7012 0.2649 0.7163 0.047 Uiso 1 1 calc R . .
C25 C 0.6161(9) 0.0655(13) 0.7252(2) 0.044(3) Uani 1 1 d . . .
C26 C 0.5327(10) -0.0390(13) 0.71634(19) 0.043(2) Uani 1 1 d . . .
H26 H 0.5086 -0.1194 0.7280 0.051 Uiso 1 1 calc R . .
C27 C 0.4819(8) -0.0247(10) 0.6888(2) 0.033(2) Uani 1 1 d . . .
H27 H 0.4252 -0.0986 0.6820 0.040 Uiso 1 1 calc R . .
C1' C 0.7481(7) 0.8138(9) 0.92329(18) 0.0276(19) Uani 1 1 d . . .
C2' C 0.8791(7) 0.8406(9) 0.92503(17) 0.0261(19) Uani 1 1 d . . .
H2' H 0.9137 0.8912 0.9407 0.031 Uiso 1 1 calc R . .
C3' C 0.9597(7) 0.7922(8) 0.90354(18) 0.0229(18) Uani 1 1 d . . .
C4' C 0.9081(7) 0.7149(9) 0.88180(17) 0.0246(18) Uani 1 1 d . . .
H4' H 0.9644 0.6792 0.8678 0.030 Uiso 1 1 calc R . .
C5' C 0.7793(7) 0.6857(9) 0.87901(18) 0.0253(18) Uani 1 1 d . . .
C6' C 0.6961(7) 0.7357(8) 0.90162(16) 0.0222(17) Uani 1 1 d . . .
H6' H 0.6070 0.7141 0.9013 0.027 Uiso 1 1 calc R . .
C7' C 0.6597(7) 0.8671(9) 0.94566(16) 0.0247(17) Uani 1 1 d . . .
C8' C 0.7079(7) 0.8933(8) 0.97404(15) 0.0229(17) Uani 1 1 d . . .
C9' C 0.6571(8) 1.0053(9) 0.99018(19) 0.025(2) Uani 1 1 d . . .
H9' H 0.5946 1.0687 0.9821 0.030 Uiso 1 1 calc R . .
C10' C 0.6946(8) 1.0308(10) 1.01890(18) 0.026(2) Uani 1 1 d . . .
H10' H 0.6566 1.1066 1.0299 0.032 Uiso 1 1 calc R . .
C11' C 0.7866(8) 0.9405(9) 1.02902(17) 0.030(2) Uani 1 1 d . . .
C12' C 0.8397(8) 0.8232(9) 1.01341(17) 0.0264(19) Uani 1 1 d . . .
H12' H 0.9015 0.7590 1.0215 0.032 Uiso 1 1 calc R . .
C13' C 0.8022(7) 0.8031(8) 0.98692(18) 0.0248(19) Uani 1 1 d . . .
H13' H 0.8402 0.7255 0.9764 0.030 Uiso 1 1 calc R . .
C14' C 1.1026(6) 0.8084(9) 0.90766(16) 0.0212(17) Uani 1 1 d . . .
C15' C 1.1832(7) 0.8320(9) 0.88193(16) 0.0267(19) Uani 1 1 d . . .
C16' C 1.3121(8) 0.7803(11) 0.8825(2) 0.038(2) Uani 1 1 d . . .
H16' H 1.3453 0.7320 0.8985 0.046 Uiso 1 1 calc R . .
C17' C 1.3882(7) 0.8017(9) 0.85920(19) 0.035(2) Uani 1 1 d . . .
H17' H 1.4740 0.7667 0.8593 0.042 Uiso 1 1 calc R . .
C18' C 1.3426(7) 0.8717(10) 0.83629(19) 0.032(2) Uani 1 1 d . . .
C19' C 1.2176(7) 0.9258(9) 0.83509(19) 0.032(2) Uani 1 1 d . . .
H19' H 1.1860 0.9744 0.8189 0.038 Uiso 1 1 calc R . .
C20' C 1.1393(7) 0.9053(9) 0.85894(16) 0.0280(19) Uani 1 1 d . . .
H20' H 1.0545 0.9434 0.8589 0.034 Uiso 1 1 calc R . .
C21' C 0.7148(7) 0.5984(8) 0.85685(17) 0.0240(17) Uani 1 1 d . . .
C22' C 0.7719(8) 0.5919(9) 0.8281(2) 0.035(2) Uani 1 1 d . . .
C23' C 0.8519(8) 0.7022(11) 0.8177(2) 0.041(2) Uani 1 1 d . . .
H23' H 0.8739 0.7851 0.8289 0.049 Uiso 1 1 calc R . .
C24' C 0.8983(9) 0.6907(13) 0.7913(2) 0.050(3) Uani 1 1 d . . .
H24' H 0.9519 0.7667 0.7841 0.060 Uiso 1 1 calc R . .
C25' C 0.8685(10) 0.5700(12) 0.77478(19) 0.046(3) Uani 1 1 d . . .
C26' C 0.7888(10) 0.4575(13) 0.7857(2) 0.052(3) Uani 1 1 d . . .
H26' H 0.7697 0.3732 0.7746 0.062 Uiso 1 1 calc R . .
C27' C 0.7387(9) 0.4672(11) 0.8119(2) 0.043(3) Uani 1 1 d . . .
H27' H 0.6832 0.3926 0.8189 0.052 Uiso 1 1 calc R . .

loop_
_atom_site_aniso_label
_atom_site_aniso_U_11
_atom_site_aniso_U_22
_atom_site_aniso_U_33
_atom_site_aniso_U_23
_atom_site_aniso_U_13
_atom_site_aniso_U_12
Cl1 0.0569(14) 0.0300(11) 0.0355(15) 0.0014(12) 0.0105(11) -0.0155(10)
Cl2 0.0279(11) 0.0534(14) 0.0351(13) -0.0033(12) -0.0059(9) -0.0045(9)
Cl3 0.0724(19) 0.081(2) 0.0435(19) 0.0027(18) -0.0117(14) 0.0008(17)
Cl1' 0.0550(13) 0.0314(11) 0.0302(14) -0.0001(12) -0.0087(11) 0.0065(10)
Cl2' 0.0287(11) 0.0691(17) 0.0316(13) -0.0014(13) 0.0061(9) -0.0080(11)
Cl3' 0.073(2) 0.147(3) 0.0275(17) -0.020(2) 0.0107(13) -0.017(2)
O1 0.030(3) 0.036(3) 0.020(3) -0.001(3) -0.003(2) 0.004(2)
O2 0.024(3) 0.048(4) 0.028(4) -0.001(3) 0.002(3) 0.003(3)
O3 0.023(3) 0.049(4) 0.046(4) 0.002(3) -0.012(3) -0.002(3)
O1' 0.012(3) 0.033(3) 0.046(4) 0.000(3) -0.002(2) 0.003(2)
O2' 0.019(3) 0.044(4) 0.030(4) -0.004(3) 0.000(3) -0.008(3)
O3' 0.029(3) 0.040(3) 0.033(4) -0.006(3) -0.001(3) -0.018(3)
C1 0.012(4) 0.020(4) 0.017(4) 0.000(3) -0.004(3) -0.002(3)
C2 0.024(4) 0.020(4) 0.021(4) 0.001(3) 0.002(3) 0.003(3)
C3 0.022(4) 0.029(4) 0.019(4) -0.001(4) -0.002(3) 0.004(3)
C4 0.008(3) 0.032(5) 0.048(6) 0.002(4) -0.005(4) 0.006(3)
C5 0.020(4) 0.029(4) 0.015(4) 0.005(3) 0.004(3) 0.002(3)
C6 0.022(4) 0.030(4) 0.030(5) -0.002(4) 0.003(4) -0.004(3)
C7 0.021(4) 0.020(4) 0.045(6) -0.011(4) 0.001(4) -0.004(3)
C8 0.015(4) 0.034(5) 0.027(5) -0.003(4) -0.008(3) 0.000(3)
C9 0.012(4) 0.036(6) 0.062(8) 0.008(4) 0.000(4) 0.006(3)
C10 0.029(4) 0.022(4) 0.038(6) -0.007(4) -0.002(4) 0.018(4)
C11 0.021(4) 0.020(4) 0.028(5) -0.009(4) 0.014(4) -0.002(3)
C12 0.018(4) 0.026(4) 0.036(6) -0.004(4) -0.002(3) 0.000(3)
C13 0.021(4) 0.042(5) 0.023(5) 0.000(4) -0.007(3) -0.003(4)
C14 0.032(4) 0.025(4) 0.033(5) 0.006(4) -0.004(4) 0.004(4)
C15 0.026(4) 0.027(4) 0.025(4) -0.010(3) 0.002(4) -0.002(3)
C16 0.023(4) 0.026(5) 0.033(5) -0.010(4) 0.007(4) 0.000(3)
C17 0.015(4) 0.064(6) 0.032(5) -0.007(5) 0.001(4) -0.009(4)
C18 0.020(4) 0.038(5) 0.032(5) 0.009(4) -0.005(3) -0.006(3)
C19 0.023(4) 0.038(5) 0.044(6) -0.023(4) 0.010(4) -0.004(4)
C20 0.020(4) 0.030(4) 0.047(6) -0.012(4) 0.004(4) 0.008(3)
C21 0.025(4) 0.026(4) 0.043(5) -0.007(4) 0.001(4) 0.005(4)
C22 0.034(5) 0.034(5) 0.014(4) 0.006(4) 0.010(3) 0.001(4)
C23 0.033(4) 0.037(5) 0.017(5) 0.007(4) 0.004(4) 0.003(4)
C24 0.034(5) 0.038(5) 0.046(6) -0.001(5) -0.007(4) -0.002(4)
C25 0.030(5) 0.064(7) 0.039(6) -0.015(5) 0.001(4) 0.003(5)
C26 0.060(6) 0.056(6) 0.012(5) 0.008(5) 0.017(4) 0.008(6)
C27 0.039(5) 0.026(4) 0.035(6) -0.009(4) 0.008(4) -0.008(4)
C1' 0.015(4) 0.033(5) 0.035(5) -0.003(4) 0.008(4) 0.002(3)
C2' 0.017(4) 0.028(4) 0.033(5) 0.000(4) 0.001(3) -0.003(3)
C3' 0.010(3) 0.018(4) 0.040(5) 0.004(4) 0.000(3) -0.003(3)
C4' 0.026(4) 0.021(4) 0.026(5) 0.002(4) 0.002(4) -0.003(3)
C5' 0.016(4) 0.028(5) 0.033(5) 0.001(4) 0.000(3) -0.001(3)
C6' 0.016(4) 0.028(4) 0.022(4) 0.002(3) 0.001(3) 0.002(3)
C7' 0.029(4) 0.026(4) 0.019(4) -0.007(3) 0.002(3) -0.002(3)
C8' 0.025(4) 0.029(4) 0.015(4) -0.006(3) 0.000(3) -0.003(3)
C9' 0.022(4) 0.033(5) 0.019(5) -0.001(3) 0.004(3) -0.004(3)
C10' 0.032(4) 0.022(4) 0.025(5) -0.014(4) 0.009(4) -0.019(4)
C11' 0.035(5) 0.031(5) 0.025(5) -0.010(4) 0.011(4) -0.016(4)
C12' 0.033(5) 0.029(5) 0.017(5) -0.001(4) 0.002(3) -0.004(3)
C13' 0.018(4) 0.008(3) 0.048(6) -0.003(4) 0.003(4) 0.002(3)
C14' 0.013(4) 0.033(4) 0.017(4) 0.003(3) -0.005(3) -0.006(3)
C15' 0.017(4) 0.037(5) 0.027(5) -0.014(4) 0.003(3) -0.009(3)
C16' 0.023(4) 0.057(6) 0.035(6) 0.006(5) 0.001(4) 0.002(4)
C17' 0.020(4) 0.035(5) 0.050(6) 0.012(4) 0.003(4) 0.015(4)
C18' 0.019(4) 0.041(5) 0.036(6) 0.009(4) 0.009(4) -0.002(4)
C19' 0.020(4) 0.037(5) 0.038(5) -0.009(4) 0.003(4) -0.005(4)
C20' 0.017(4) 0.040(5) 0.026(5) -0.001(4) 0.001(3) -0.004(3)
C21' 0.024(4) 0.019(4) 0.029(5) -0.002(3) -0.002(3) 0.001(3)
C22' 0.029(4) 0.026(5) 0.050(6) 0.002(4) 0.002(4) 0.005(4)
C23' 0.031(5) 0.044(6) 0.048(6) 0.001(5) 0.009(4) -0.003(4)
C24' 0.038(5) 0.079(8) 0.033(6) 0.008(5) -0.003(4) -0.007(5)
C25' 0.058(6) 0.061(7) 0.020(5) -0.012(5) 0.003(5) -0.013(5)
C26' 0.052(6) 0.042(6) 0.061(8) -0.008(6) 0.017(6) -0.004(5)
C27' 0.045(5) 0.036(5) 0.049(7) -0.029(6) 0.002(5) 0.004(5)

loop_
_atom_type_symbol
_atom_type_description
_atom_type_scat_dispersion_real
_atom_type_scat_dispersion_imag
_atom_type_scat_source
C C 0.0033 0.0016 'International Tables Vol C Tables 4.2.6.8 and 6.1.1.4'
H H 0.0000 0.0000 'International Tables Vol C Tables 4.2.6.8 and 6.1.1.4'
O O 0.0106 0.0060 'International Tables Vol C Tables 4.2.6.8 and 6.1.1.4'
Cl Cl 0.1484 0.1585 'International Tables Vol C Tables 4.2.6.8 and 6.1.1.4'

loop_
_geom_angle_atom_site_label_1
_geom_angle_atom_site_label_2
_geom_angle_atom_site_label_3
_geom_angle
_geom_angle_site_symmetry_1
_geom_angle_site_symmetry_3
_geom_angle_publ_flag
C2 C1 C6 119.7(7) . . ?
C2 C1 C7 120.2(7) . . ?
C6 C1 C7 120.0(7) . . ?
C3 C2 C1 118.7(7) . . ?
C3 C2 H2 120.6 . . ?
C1 C2 H2 120.6 . . ?
C4 C3 C2 122.8(7) . . ?
C4 C3 C14 118.9(7) . . ?
C2 C3 C14 118.1(7) . . ?
C3 C4 C5 117.0(7) . . ?
C3 C4 H4 121.5 . . ?
C5 C4 H4 121.5 . . ?
C6 C5 C4 121.6(7) . . ?
C6 C5 C21 117.4(7) . . ?
C4 C5 C21 120.9(7) . . ?
C5 C6 C1 120.2(7) . . ?
C5 C6 H6 119.9 . . ?
C1 C6 H6 119.9 . . ?
O1 C7 C8 122.1(8) . . ?
O1 C7 C1 116.7(7) . . ?
C8 C7 C1 121.2(6) . . ?
C13 C8 C9 121.7(8) . . ?
C13 C8 C7 119.7(7) . . ?
C9 C8 C7 118.4(7) . . ?
C10 C9 C8 117.2(8) . . ?
C10 C9 H9 121.4 . . ?
C8 C9 H9 121.4 . . ?
C9 C10 C11 123.0(8) . . ?
C9 C10 H10 118.5 . . ?
C11 C10 H10 118.5 . . ?
C12 C11 C10 120.4(8) . . ?
C12 C11 Cl1 119.0(6) . . ?
C10 C11 Cl1 120.6(7) . . ?
C11 C12 C13 117.9(7) . . ?
C11 C12 H12 121.0 . . ?
C13 C12 H12 121.0 . . ?
C8 C13 C12 119.4(8) . . ?
C8 C13 H13 120.3 . . ?
C12 C13 H13 120.3 . . ?
O2 C14 C15 124.2(7) . . ?
O2 C14 C3 116.9(7) . . ?
C15 C14 C3 118.9(7) . . ?
C16 C15 C20 120.2(8) . . ?
C16 C15 C14 116.7(7) . . ?
C20 C15 C14 123.1(7) . . ?
C17 C16 C15 119.4(8) . . ?
C17 C16 H16 120.3 . . ?
C15 C16 H16 120.3 . . ?
C16 C17 C18 120.1(7) . . ?
C16 C17 H17 120.0 . . ?
C18 C17 H17 120.0 . . ?
C17 C18 C19 120.2(8) . . ?
C17 C18 Cl2 121.1(6) . . ?
C19 C18 Cl2 118.6(7) . . ?
C20 C19 C18 119.0(8) . . ?
C20 C19 H19 120.5 . . ?
C18 C19 H19 120.5 . . ?
C19 C20 C15 121.0(7) . . ?
C19 C20 H20 119.5 . . ?
C15 C20 H20 119.5 . . ?
O3 C21 C22 121.5(8) . . ?
O3 C21 C5 118.3(8) . . ?
C22 C21 C5 120.0(7) . . ?
C27 C22 C23 118.1(8) . . ?
C27 C22 C21 116.0(8) . . ?
C23 C22 C21 125.8(7) . . ?
C24 C23 C22 121.0(8) . . ?
C24 C23 H23 119.5 . . ?
C22 C23 H23 119.5 . . ?
C23 C24 C25 119.0(9) . . ?
C23 C24 H24 120.5 . . ?
C25 C24 H24 120.5 . . ?
C26 C25 C24 122.0(9) . . ?
C26 C25 Cl3 120.7(9) . . ?
C24 C25 Cl3 117.2(8) . . ?
C25 C26 C27 117.9(10) . . ?
C25 C26 H26 121.1 . . ?
C27 C26 H26 121.1 . . ?
C22 C27 C26 121.7(9) . . ?
C22 C27 H27 119.1 . . ?
C26 C27 H27 119.1 . . ?
C6' C1' C2' 121.7(7) . . ?
C6' C1' C7' 117.8(7) . . ?
C2' C1' C7' 120.5(8) . . ?
C1' C2' C3' 119.5(8) . . ?
C1' C2' H2' 120.3 . . ?
C3' C2' H2' 120.3 . . ?
C4' C3' C2' 119.0(7) . . ?
C4' C3' C14' 122.6(7) . . ?
C2' C3' C14' 117.7(7) . . ?
C3' C4' C5' 123.9(8) . . ?
C3' C4' H4' 118.1 . . ?
C5' C4' H4' 118.1 . . ?
C4' C5' C6' 116.7(7) . . ?
C4' C5' C21' 127.9(7) . . ?
C6' C5' C21' 115.3(6) . . ?
C1' C6' C5' 119.2(7) . . ?
C1' C6' H6' 120.4 . . ?
C5' C6' H6' 120.4 . . ?
O1' C7' C8' 119.9(7) . . ?
O1' C7' C1' 119.7(7) . . ?
C8' C7' C1' 120.4(7) . . ?
C9' C8' C13' 116.2(7) . . ?
C9' C8' C7' 120.4(7) . . ?
C13' C8' C7' 123.3(7) . . ?
C8' C9' C10' 123.1(8) . . ?
C8' C9' H9' 118.4 . . ?
C10' C9' H9' 118.4 . . ?
C11' C10' C9' 116.0(7) . . ?
C11' C10' H10' 122.0 . . ?
C9' C10' H10' 122.0 . . ?
C10' C11' C12' 122.7(8) . . ?
C10' C11' Cl1' 118.9(6) . . ?
C12' C11' Cl1' 118.4(7) . . ?
C13' C12' C11' 119.3(8) . . ?
C13' C12' H12' 120.3 . . ?
C11' C12' H12' 120.3 . . ?
C12' C13' C8' 122.6(7) . . ?
C12' C13' H13' 118.7 . . ?
C8' C13' H13' 118.7 . . ?
O2' C14' C3' 121.4(7) . . ?
O2' C14' C15' 121.4(6) . . ?
C3' C14' C15' 117.1(7) . . ?
C20' C15' C16' 119.3(7) . . ?
C20' C15' C14' 122.9(7) . . ?
C16' C15' C14' 117.7(7) . . ?
C17' C16' C15' 118.8(8) . . ?
C17' C16' H16' 120.6 . . ?
C15' C16' H16' 120.6 . . ?
C18' C17' C16' 121.3(7) . . ?
C18' C17' H17' 119.4 . . ?
C16' C17' H17' 119.4 . . ?
C17' C18' C19' 121.7(8) . . ?
C17' C18' Cl2' 119.8(6) . . ?
C19' C18' Cl2' 118.5(7) . . ?
C18' C19' C20' 117.3(8) . . ?
C18' C19' H19' 121.3 . . ?
C20' C19' H19' 121.3 . . ?
C15' C20' C19' 121.6(7) . . ?
C15' C20' H20' 119.2 . . ?
C19' C20' H20' 119.2 . . ?
O3' C21' C5' 120.2(7) . . ?
O3' C21' C22' 119.9(7) . . ?
C5' C21' C22' 119.9(7) . . ?
C23' C22' C27' 121.0(10) . . ?
C23' C22' C21' 122.8(8) . . ?
C27' C22' C21' 116.2(8) . . ?
C24' C23' C22' 119.7(10) . . ?
C24' C23' H23' 120.1 . . ?
C22' C23' H23' 120.1 . . ?
C23' C24' C25' 121.0(10) . . ?
C23' C24' H24' 119.5 . . ?
C25' C24' H24' 119.5 . . ?
C24' C25' C26' 119.0(10) . . ?
C24' C25' Cl3' 122.0(8) . . ?
C26' C25' Cl3' 118.9(8) . . ?
C27' C26' C25' 121.4(11) . . ?
C27' C26' H26' 119.3 . . ?
C25' C26' H26' 119.3 . . ?
C26' C27' C22' 117.9(10) . . ?
C26' C27' H27' 121.1 . . ?
C22' C27' H27' 121.1 . . ?

loop_
_geom_bond_atom_site_label_1
_geom_bond_atom_site_label_2
_geom_bond_distance
_geom_bond_site_symmetry_2
_geom_bond_publ_flag
Cl1 C11 1.726(8) . ?
Cl2 C18 1.743(9) . ?
Cl3 C25 1.737(10) . ?
Cl1' C11' 1.733(9) . ?
Cl2' C18' 1.728(8) . ?
Cl3' C25' 1.713(10) . ?
O1 C7 1.251(9) . ?
O2 C14 1.227(10) . ?
O3 C21 1.214(10) . ?
O1' C7' 1.230(9) . ?
O2' C14' 1.195(9) . ?
O3' C21' 1.227(9) . ?
C1 C2 1.409(10) . ?
C1 C6 1.414(11) . ?
C1 C7 1.514(11) . ?
C2 C3 1.400(11) . ?
C2 H2 0.9500 . ?
C3 C4 1.387(12) . ?
C3 C14 1.538(11) . ?
C4 C5 1.438(11) . ?
C4 H4 0.9500 . ?
C5 C6 1.364(11) . ?
C5 C21 1.512(11) . ?
C6 H6 0.9500 . ?
C7 C8 1.466(11) . ?
C8 C13 1.388(11) . ?
C8 C9 1.429(12) . ?
C9 C10 1.316(14) . ?
C9 H9 0.9500 . ?
C10 C11 1.420(11) . ?
C10 H10 0.9500 . ?
C11 C12 1.378(11) . ?
C12 C13 1.420(12) . ?
C12 H12 0.9500 . ?
C13 H13 0.9500 . ?
C14 C15 1.476(11) . ?
C15 C16 1.378(11) . ?
C15 C20 1.393(11) . ?
C16 C17 1.375(11) . ?
C16 H16 0.9500 . ?
C17 C18 1.386(12) . ?
C17 H17 0.9500 . ?
C18 C19 1.401(11) . ?
C19 C20 1.349(12) . ?
C19 H19 0.9500 . ?
C20 H20 0.9500 . ?
C21 C22 1.481(12) . ?
C22 C27 1.380(12) . ?
C22 C23 1.396(12) . ?
C23 C24 1.392(12) . ?
C23 H23 0.9500 . ?
C24 C25 1.397(14) . ?
C24 H24 0.9500 . ?
C25 C26 1.353(15) . ?
C26 C27 1.431(14) . ?
C26 H26 0.9500 . ?
C27 H27 0.9500 . ?
C1' C6' 1.370(11) . ?
C1' C2' 1.391(11) . ?
C1' C7' 1.496(10) . ?
C2' C3' 1.402(11) . ?
C2' H2' 0.9500 . ?
C3' C4' 1.366(11) . ?
C3' C14' 1.511(10) . ?
C4' C5' 1.376(11) . ?
C4' H4' 0.9500 . ?
C5' C6' 1.462(11) . ?
C5' C21' 1.486(11) . ?
C6' H6' 0.9500 . ?
C7' C8' 1.473(10) . ?
C8' C9' 1.379(11) . ?
C8' C13' 1.419(10) . ?
C9' C10' 1.453(13) . ?
C9' H9' 0.9500 . ?
C10' C11' 1.350(13) . ?
C10' H10' 0.9500 . ?
C11' C12' 1.411(12) . ?
C12' C13' 1.344(11) . ?
C12' H12' 0.9500 . ?
C13' H13' 0.9500 . ?
C14' C15' 1.511(11) . ?
C15' C20' 1.367(11) . ?
C15' C16' 1.425(11) . ?
C16' C17' 1.385(12) . ?
C16' H16' 0.9500 . ?
C17' C18' 1.355(12) . ?
C17' H17' 0.9500 . ?
C18' C19' 1.395(11) . ?
C19' C20' 1.419(11) . ?
C19' H19' 0.9500 . ?
C20' H20' 0.9500 . ?
C21' C22' 1.504(12) . ?
C22' C23' 1.393(12) . ?
C22' C27' 1.413(13) . ?
C23' C24' 1.361(13) . ?
C23' H23' 0.9500 . ?
C24' C25' 1.382(15) . ?
C24' H24' 0.9500 . ?
C25' C26' 1.413(15) . ?
C26' C27' 1.365(15) . ?
C26' H26' 0.9500 . ?
C27' H27' 0.9500 . ?

loop_
_geom_torsion_atom_site_label_1
_geom_torsion_atom_site_label_2
_geom_torsion_atom_site_label_3
_geom_torsion_atom_site_label_4
_geom_torsion
_geom_torsion_site_symmetry_1
_geom_torsion_site_symmetry_2
_geom_torsion_site_symmetry_3
_geom_torsion_site_symmetry_4
_geom_torsion_publ_flag
C6 C1 C2 C3 3.0(11) . . . . ?
C7 C1 C2 C3 -179.5(7) . . . . ?
C1 C2 C3 C4 -1.9(12) . . . . ?
C1 C2 C3 C14 173.1(7) . . . . ?
C2 C3 C4 C5 0.1(12) . . . . ?
C14 C3 C4 C5 -174.8(7) . . . . ?
C3 C4 C5 C6 0.5(12) . . . . ?
C3 C4 C5 C21 177.9(8) . . . . ?
C4 C5 C6 C1 0.7(12) . . . . ?
C21 C5 C6 C1 -176.8(7) . . . . ?
C2 C1 C6 C5 -2.5(12) . . . . ?
C7 C1 C6 C5 -180.0(7) . . . . ?
C2 C1 C7 O1 -153.8(7) . . . . ?
C6 C1 C7 O1 23.7(10) . . . . ?
C2 C1 C7 C8 26.8(11) . . . . ?
C6 C1 C7 C8 -155.8(7) . . . . ?
O1 C7 C8 C13 -142.2(8) . . . . ?
C1 C7 C8 C13 37.1(11) . . . . ?
O1 C7 C8 C9 31.7(11) . . . . ?
C1 C7 C8 C9 -148.9(7) . . . . ?
C13 C8 C9 C10 -5.7(12) . . . . ?
C7 C8 C9 C10 -179.5(8) . . . . ?
C8 C9 C10 C11 5.0(13) . . . . ?
C9 C10 C11 C12 -3.0(13) . . . . ?
C9 C10 C11 Cl1 179.3(7) . . . . ?
C10 C11 C12 C13 1.3(11) . . . . ?
Cl1 C11 C12 C13 179.0(6) . . . . ?
C9 C8 C13 C12 4.3(12) . . . . ?
C7 C8 C13 C12 178.0(7) . . . . ?
C11 C12 C13 C8 -2.0(11) . . . . ?
C4 C3 C14 O2 141.3(8) . . . . ?
C2 C3 C14 O2 -33.9(11) . . . . ?
C4 C3 C14 C15 -37.3(11) . . . . ?
C2 C3 C14 C15 147.5(7) . . . . ?
O2 C14 C15 C16 -28.0(12) . . . . ?
C3 C14 C15 C16 150.4(8) . . . . ?
O2 C14 C15 C20 150.4(8) . . . . ?
C3 C14 C15 C20 -31.1(12) . . . . ?
C20 C15 C16 C17 1.8(13) . . . . ?
C14 C15 C16 C17 -179.7(8) . . . . ?
C15 C16 C17 C18 0.0(14) . . . . ?
C16 C17 C18 C19 -3.6(14) . . . . ?
C16 C17 C18 Cl2 179.7(7) . . . . ?
C17 C18 C19 C20 5.6(13) . . . . ?
Cl2 C18 C19 C20 -177.6(7) . . . . ?
C18 C19 C20 C15 -3.9(13) . . . . ?
C16 C15 C20 C19 0.3(13) . . . . ?
C14 C15 C20 C19 -178.1(8) . . . . ?
C6 C5 C21 O3 22.1(11) . . . . ?
C4 C5 C21 O3 -155.4(8) . . . . ?
C6 C5 C21 C22 -153.6(8) . . . . ?
C4 C5 C21 C22 28.8(11) . . . . ?
O3 C21 C22 C27 25.8(12) . . . . ?
C5 C21 C22 C27 -158.6(8) . . . . ?
O3 C21 C22 C23 -151.2(9) . . . . ?
C5 C21 C22 C23 24.5(12) . . . . ?
C27 C22 C23 C24 3.1(12) . . . . ?
C21 C22 C23 C24 180.0(8) . . . . ?
C22 C23 C24 C25 -0.5(13) . . . . ?
C23 C24 C25 C26 -3.5(14) . . . . ?
C23 C24 C25 Cl3 177.0(7) . . . . ?
C24 C25 C26 C27 4.6(15) . . . . ?
Cl3 C25 C26 C27 -175.9(7) . . . . ?
C23 C22 C27 C26 -1.9(13) . . . . ?
C21 C22 C27 C26 -179.1(8) . . . . ?
C25 C26 C27 C22 -1.9(14) . . . . ?
C6' C1' C2' C3' 2.8(13) . . . . ?
C7' C1' C2' C3' -178.7(7) . . . . ?
C1' C2' C3' C4' -2.4(12) . . . . ?
C1' C2' C3' C14' -173.5(7) . . . . ?
C2' C3' C4' C5' 2.6(12) . . . . ?
C14' C3' C4' C5' 173.3(8) . . . . ?
C3' C4' C5' C6' -3.0(12) . . . . ?
C3' C4' C5' C21' -177.5(8) . . . . ?
C2' C1' C6' C5' -3.2(12) . . . . ?
C7' C1' C6' C5' 178.3(7) . . . . ?
C4' C5' C6' C1' 3.2(11) . . . . ?
C21' C5' C6' C1' 178.4(7) . . . . ?
C6' C1' C7' O1' -26.1(12) . . . . ?
C2' C1' C7' O1' 155.4(8) . . . . ?
C6' C1' C7' C8' 154.1(8) . . . . ?
C2' C1' C7' C8' -24.5(12) . . . . ?
O1' C7' C8' C9' -33.4(12) . . . . ?
C1' C7' C8' C9' 146.5(8) . . . . ?
O1' C7' C8' C13' 143.2(8) . . . . ?
C1' C7' C8' C13' -37.0(11) . . . . ?
C13' C8' C9' C10' -0.9(11) . . . . ?
C7' C8' C9' C10' 175.9(7) . . . . ?
C8' C9' C10' C11' 2.0(12) . . . . ?
C9' C10' C11' C12' -3.0(12) . . . . ?
C9' C10' C11' Cl1' 177.6(6) . . . . ?
C10' C11' C12' C13' 3.0(12) . . . . ?
Cl1' C11' C12' C13' -177.6(6) . . . . ?
C11' C12' C13' C8' -1.7(12) . . . . ?
C9' C8' C13' C12' 0.7(11) . . . . ?
C7' C8' C13' C12' -176.0(8) . . . . ?
C4' C3' C14' O2' -138.4(9) . . . . ?
C2' C3' C14' O2' 32.4(12) . . . . ?
C4' C3' C14' C15' 39.4(11) . . . . ?
C2' C3' C14' C15' -149.9(7) . . . . ?
O2' C14' C15' C20' -150.8(8) . . . . ?
C3' C14' C15' C20' 31.5(11) . . . . ?
O2' C14' C15' C16' 26.5(12) . . . . ?
C3' C14' C15' C16' -151.3(8) . . . . ?
C20' C15' C16' C17' -2.1(13) . . . . ?
C14' C15' C16' C17' -179.5(8) . . . . ?
C15' C16' C17' C18' 0.7(14) . . . . ?
C16' C17' C18' C19' 0.3(15) . . . . ?
C16' C17' C18' Cl2' -178.0(8) . . . . ?
C17' C18' C19' C20' 0.2(13) . . . . ?
Cl2' C18' C19' C20' 178.5(6) . . . . ?
C16' C15' C20' C19' 2.7(12) . . . . ?
C14' C15' C20' C19' 179.9(7) . . . . ?
C18' C19' C20' C15' -1.7(12) . . . . ?
C4' C5' C21' O3' 149.1(8) . . . . ?
C6' C5' C21' O3' -25.5(11) . . . . ?
C4' C5' C21' C22' -29.4(12) . . . . ?
C6' C5' C21' C22' 156.0(7) . . . . ?
O3' C21' C22' C23' 156.6(8) . . . . ?
C5' C21' C22' C23' -24.9(12) . . . . ?
O3' C21' C22' C27' -22.6(11) . . . . ?
C5' C21' C22' C27' 155.9(8) . . . . ?
C27' C22' C23' C24' 0.4(14) . . . . ?
C21' C22' C23' C24' -178.7(8) . . . . ?
C22' C23' C24' C25' -0.8(15) . . . . ?
C23' C24' C25' C26' -0.1(16) . . . . ?
C23' C24' C25' Cl3' -177.0(8) . . . . ?
C24' C25' C26' C27' 1.5(17) . . . . ?
Cl3' C25' C26' C27' 178.4(9) . . . . ?
C25' C26' C27' C22' -1.8(16) . . . . ?
C23' C22' C27' C26' 0.9(14) . . . . ?
C21' C22' C27' C26' -179.9(9) . . . . ?
